data_7100317
loop_
_publ_author_name
'Alexander Steiner'
'Mark A. Benson'

_publ_section_title
;
Connecting cyclophosphazenes via ring N-centres with
covalent linkers
;
_journal_name_full 'Chemical Communications'
_journal_paper_doi 10.1039/b510898e
_journal_year 2005
_chemical_formula_sum 'C54 H134 Br2 N18 O2 P6'
_chemical_formula_weight 1413.43
_space_group_IT_number 14
_symmetry_cell_setting monoclinic
_symmetry_space_group_name_Hall '-P 2ybc'
_symmetry_space_group_name_H-M 'P 1 21/c 1'
_cell_angle_alpha 90.00
_cell_angle_beta 108.3600(10)
_cell_angle_gamma 90.00
_cell_formula_units_Z 2
_cell_length_a 12.8506(8)
_cell_length_b 16.7507(10)
_cell_length_c 19.3666(12)
_cell_measurement_temperature 150(2)
_cell_volume 3956.6(4)
_diffrn_ambient_temperature 150(2)
_exptl_crystal_density_diffrn 1.186
_cod_original_sg_symbol_H-M 'P 21/c'
_cod_database_code 7100317

loop_
_symmetry_equiv_pos_as_xyz
'x, y, z'
'-x, y+1/2, -z+1/2'
'-x, -y, -z'
'x, -y-1/2, z-1/2'

loop_
_atom_site_label
_atom_site_type_symbol
_atom_site_fract_x
_atom_site_fract_y
_atom_site_fract_z
_atom_site_U_iso_or_equiv
_atom_site_adp_type
_atom_site_occupancy
_atom_site_symmetry_multiplicity
_atom_site_calc_flag
_atom_site_refinement_flags
_atom_site_disorder_assembly
_atom_site_disorder_group
Br1 Br 0.48282(6) 0.77252(4) 0.55646(3) 0.0456(3) Uani 1 1 d . . .
P1 P 0.49510(14) 0.83394(9) 0.33585(8) 0.0351(4) Uani 1 1 d U . .
P2 P 0.51811(15) 1.01083(9) 0.31783(8) 0.0375(5) Uani 1 1 d U F .
P3 P 0.48418(14) 0.90105(10) 0.20191(8) 0.0356(5) Uani 1 1 d U . .
N1 N 0.5382(4) 0.9261(3) 0.3675(2) 0.0341(12) Uani 1 1 d U . .
N2 N 0.4993(4) 0.9887(3) 0.2357(2) 0.0376(13) Uani 1 1 d U . .
N3 N 0.4460(4) 0.8387(3) 0.2501(2) 0.0397(13) Uani 1 1 d U . .
C1 C 0.5760(5) 0.9348(4) 0.4491(3) 0.0402(16) Uani 1 1 d U . .
H1A H 0.5980 0.8816 0.4712 0.048 Uiso 1 1 calc R . .
H1B H 0.6417 0.9695 0.4637 0.048 Uiso 1 1 calc R . .
C2 C 0.4928(5) 0.9685(3) 0.4784(3) 0.0354(15) Uani 1 1 d U . .
H2 H 0.4232 0.9431 0.4653 0.043 Uiso 1 1 calc R . .
N4 N 0.5985(4) 0.7759(3) 0.3737(3) 0.0412(13) Uani 1 1 d DU B .
H4 H 0.5874 0.7344 0.3983 0.049 Uiso 1 1 calc R . .
C41 C 0.7072(5) 0.7882(4) 0.3695(3) 0.0536(19) Uani 1 1 d DU . .
H41A H 0.7255 0.8458 0.3752 0.064 Uiso 1 1 calc R A 1
H41B H 0.7097 0.7712 0.3211 0.064 Uiso 1 1 calc R A 1
C42 C 0.7908(8) 0.7417(8) 0.4279(5) 0.063(3) Uiso 0.741(15) 1 d PDU B 1
H42 H 0.7685 0.6842 0.4240 0.076 Uiso 0.741(15) 1 calc PR B 1
C43 C 0.9001(10) 0.7484(10) 0.4163(8) 0.105(5) Uiso 0.741(15) 1 d PDU B 1
H43A H 0.8951 0.7273 0.3681 0.158 Uiso 0.741(15) 1 calc PR B 1
H43B H 0.9545 0.7177 0.4538 0.158 Uiso 0.741(15) 1 calc PR B 1
H43C H 0.9223 0.8046 0.4193 0.158 Uiso 0.741(15) 1 calc PR B 1
C44 C 0.7972(9) 0.7717(7) 0.5031(5) 0.075(4) Uiso 0.741(15) 1 d PDU B 1
H44A H 0.7258 0.7649 0.5106 0.113 Uiso 0.741(15) 1 calc PR B 1
H44B H 0.8170 0.8284 0.5072 0.113 Uiso 0.741(15) 1 calc PR B 1
H44C H 0.8529 0.7413 0.5400 0.113 Uiso 0.741(15) 1 calc PR B 1
C42' C 0.8016(12) 0.7797(16) 0.4384(10) 0.047(8) Uiso 0.259(15) 1 d PDU B 2
H42' H 0.7924 0.8232 0.4715 0.056 Uiso 0.259(15) 1 calc PR B 2
C43' C 0.9111(15) 0.7933(19) 0.4288(15) 0.056(9) Uiso 0.259(15) 1 d PDU B 2
H43D H 0.9069 0.8392 0.3967 0.083 Uiso 0.259(15) 1 calc PR B 2
H43E H 0.9325 0.7457 0.4070 0.083 Uiso 0.259(15) 1 calc PR B 2
H43F H 0.9656 0.8038 0.4762 0.083 Uiso 0.259(15) 1 calc PR B 2
C44' C 0.798(3) 0.7035(19) 0.4770(19) 0.113(15) Uiso 0.259(15) 1 d PDU B 2
H44D H 0.7260 0.6975 0.4836 0.170 Uiso 0.259(15) 1 calc PR B 2
H44E H 0.8550 0.7041 0.5246 0.170 Uiso 0.259(15) 1 calc PR B 2
H44F H 0.8112 0.6588 0.4482 0.170 Uiso 0.259(15) 1 calc PR B 2
N5 N 0.4033(4) 0.7990(3) 0.3691(3) 0.0439(14) Uani 1 1 d DU D .
H5 H 0.4265 0.7691 0.4084 0.053 Uiso 1 1 calc R . .
C51 C 0.2863(6) 0.8127(4) 0.3395(4) 0.062(2) Uani 1 1 d DU . .
H51A H 0.2683 0.8317 0.2887 0.075 Uiso 1 1 calc R C 1
H51B H 0.2646 0.8548 0.3682 0.075 Uiso 1 1 calc R C 1
C52 C 0.2240(8) 0.7384(6) 0.3413(7) 0.072(4) Uiso 0.714(13) 1 d PDU D 1
H52 H 0.2470 0.7178 0.3924 0.087 Uiso 0.714(13) 1 calc PR D 1
C53 C 0.2426(10) 0.6744(7) 0.2925(6) 0.083(4) Uiso 0.714(13) 1 d PDU D 1
H53A H 0.1999 0.6270 0.2960 0.125 Uiso 0.714(13) 1 calc PR D 1
H53B H 0.3207 0.6607 0.3075 0.125 Uiso 0.714(13) 1 calc PR D 1
H53C H 0.2194 0.6936 0.2422 0.125 Uiso 0.714(13) 1 calc PR D 1
C54 C 0.1042(10) 0.7596(9) 0.3194(9) 0.111(6) Uiso 0.714(13) 1 d PDU D 1
H54A H 0.0929 0.8017 0.3514 0.167 Uiso 0.714(13) 1 calc PR D 1
H54B H 0.0617 0.7123 0.3235 0.167 Uiso 0.714(13) 1 calc PR D 1
H54C H 0.0800 0.7786 0.2690 0.167 Uiso 0.714(13) 1 calc PR D 1
C52' C 0.2180(18) 0.7432(13) 0.3005(15) 0.096(11) Uiso 0.286(13) 1 d PDU D 2
H52' H 0.2547 0.7202 0.2666 0.115 Uiso 0.286(13) 1 calc PR D 2
C53' C 0.1014(19) 0.7621(19) 0.2570(18) 0.104(13) Uiso 0.286(13) 1 d PDU D 2
H53D H 0.1000 0.8083 0.2257 0.156 Uiso 0.286(13) 1 calc PR D 2
H53E H 0.0595 0.7743 0.2902 0.156 Uiso 0.286(13) 1 calc PR D 2
H53F H 0.0686 0.7160 0.2269 0.156 Uiso 0.286(13) 1 calc PR D 2
C54' C 0.219(3) 0.6807(19) 0.357(2) 0.158(19) Uiso 0.286(13) 1 d PDU D 2
H54D H 0.2951 0.6652 0.3825 0.236 Uiso 0.286(13) 1 calc PR D 2
H54E H 0.1778 0.6338 0.3328 0.236 Uiso 0.286(13) 1 calc PR D 2
H54F H 0.1855 0.7024 0.3917 0.236 Uiso 0.286(13) 1 calc PR D 2
N6 N 0.6229(5) 1.0653(3) 0.3558(3) 0.0525(16) Uani 1 1 d DU F .
H6 H 0.6130 1.1099 0.3770 0.063 Uiso 1 1 calc R . .
C61 C 0.7323(6) 1.0451(6) 0.3572(4) 0.088(3) Uani 1 1 d DU . .
H61A H 0.7397 1.0656 0.3110 0.105 Uiso 1 1 calc R E 1
H61B H 0.7340 0.9862 0.3540 0.105 Uiso 1 1 calc R E 1
C62 C 0.8324(11) 1.068(2) 0.4134(8) 0.095(8) Uiso 0.50(4) 1 d PDU F 1
H62 H 0.8334 1.1236 0.3958 0.114 Uiso 0.50(4) 1 calc PR F 1
C63 C 0.9403(13) 1.046(2) 0.4069(12) 0.106(8) Uiso 0.50(4) 1 d PDU F 1
H63A H 0.9986 1.0663 0.4490 0.159 Uiso 0.50(4) 1 calc PR F 1
H63B H 0.9479 1.0687 0.3623 0.159 Uiso 0.50(4) 1 calc PR F 1
H63C H 0.9461 0.9874 0.4052 0.159 Uiso 0.50(4) 1 calc PR F 1
C64 C 0.8224(7) 1.0904(5) 0.4852(4) 0.085(3) Uiso 1 1 d DU . .
H64A H 0.8946 1.1055 0.5182 0.127 Uiso 1 1 calc R F 1
H64B H 0.7939 1.0451 0.5057 0.127 Uiso 1 1 calc R F 1
H64C H 0.7720 1.1357 0.4790 0.127 Uiso 1 1 calc R F 1
C62' C 0.8132(11) 1.1033(12) 0.4064(6) 0.059(6) Uiso 0.50(4) 1 d PDU F 2
H62' H 0.7902 1.1594 0.3918 0.071 Uiso 0.50(4) 1 calc PR F 2
C63' C 0.9240(12) 1.0871(16) 0.3976(9) 0.071(7) Uiso 0.50(4) 1 d PDU F 2
H63D H 0.9200 1.0959 0.3468 0.106 Uiso 0.50(4) 1 calc PR F 2
H63E H 0.9454 1.0318 0.4113 0.106 Uiso 0.50(4) 1 calc PR F 2
H63F H 0.9784 1.1234 0.4291 0.106 Uiso 0.50(4) 1 calc PR F 2
N7 N 0.4181(5) 1.0623(3) 0.3276(3) 0.0570(16) Uani 1 1 d DU . .
H7 H 0.4309 1.1105 0.3463 0.068 Uiso 1 1 calc R G 1
C71 C 0.3053(8) 1.0305(7) 0.3059(7) 0.053(4) Uiso 0.567(10) 1 d PDU H 1
H71A H 0.2892 1.0136 0.3504 0.064 Uiso 0.567(10) 1 calc PR H 1
H71B H 0.3026 0.9822 0.2759 0.064 Uiso 0.567(10) 1 calc PR H 1
C72 C 0.2166(10) 1.0858(8) 0.2644(8) 0.076(5) Uiso 0.567(10) 1 d PDU H 1
H72 H 0.2322 1.1022 0.2190 0.091 Uiso 0.567(10) 1 calc PR H 1
C73 C 0.2105(12) 1.1587(9) 0.3061(8) 0.094(6) Uiso 0.567(10) 1 d PDU H 1
H73A H 0.1529 1.1939 0.2762 0.141 Uiso 0.567(10) 1 calc PR H 1
H73B H 0.2811 1.1866 0.3195 0.141 Uiso 0.567(10) 1 calc PR H 1
H73C H 0.1935 1.1439 0.3503 0.141 Uiso 0.567(10) 1 calc PR H 1
C74 C 0.1082(11) 1.0407(10) 0.2426(9) 0.091(6) Uiso 0.567(10) 1 d PDU H 1
H74A H 0.1143 0.9928 0.2150 0.137 Uiso 0.567(10) 1 calc PR H 1
H74B H 0.0499 1.0751 0.2124 0.137 Uiso 0.567(10) 1 calc PR H 1
H74C H 0.0906 1.0250 0.2864 0.137 Uiso 0.567(10) 1 calc PR H 1
C71' C 0.3291(10) 1.0949(9) 0.2730(7) 0.055(5) Uiso 0.433(10) 1 d PDU H 2
H71C H 0.3375 1.0859 0.2245 0.067 Uiso 0.433(10) 1 calc PR H 2
H71D H 0.3239 1.1530 0.2805 0.067 Uiso 0.433(10) 1 calc PR H 2
C72' C 0.2278(12) 1.0526(14) 0.2787(9) 0.086(7) Uiso 0.433(10) 1 d PDU H 2
H72' H 0.2374 0.9936 0.2753 0.103 Uiso 0.433(10) 1 calc PR H 2
C73' C 0.2131(18) 1.0723(16) 0.3509(10) 0.120(9) Uiso 0.433(10) 1 d PDU H 2
H73D H 0.1472 1.0456 0.3547 0.180 Uiso 0.433(10) 1 calc PR H 2
H73E H 0.2051 1.1302 0.3547 0.180 Uiso 0.433(10) 1 calc PR H 2
H73F H 0.2773 1.0540 0.3903 0.180 Uiso 0.433(10) 1 calc PR H 2
C74' C 0.1290(14) 1.0791(14) 0.2176(10) 0.088(7) Uiso 0.433(10) 1 d PDU H 2
H74D H 0.1383 1.0643 0.1709 0.132 Uiso 0.433(10) 1 calc PR H 2
H74E H 0.1210 1.1371 0.2196 0.132 Uiso 0.433(10) 1 calc PR H 2
H74F H 0.0633 1.0530 0.2223 0.132 Uiso 0.433(10) 1 calc PR H 2
N8 N 0.5978(4) 0.8703(3) 0.1901(3) 0.0420(13) Uani 1 1 d DU . .
H8 H 0.6248 0.8236 0.2076 0.050 Uiso 1 1 calc R . .
C81 C 0.6547(6) 0.9178(4) 0.1517(4) 0.057(2) Uani 1 1 d DU . .
H81A H 0.6588 0.9734 0.1698 0.068 Uiso 1 1 calc R . .
H81B H 0.6110 0.9185 0.0995 0.068 Uiso 1 1 calc R . .
C82 C 0.7687(7) 0.8902(5) 0.1586(5) 0.083(3) Uani 1 1 d DU . .
H82 H 0.7663 0.8320 0.1464 0.100 Uiso 1 1 calc R . .
C83 C 0.8421(8) 0.9018(7) 0.2322(6) 0.124(4) Uani 1 1 d DU . .
H83A H 0.9154 0.8823 0.2356 0.185 Uiso 1 1 calc R . .
H83B H 0.8144 0.8721 0.2664 0.185 Uiso 1 1 calc R . .
H83C H 0.8459 0.9587 0.2444 0.185 Uiso 1 1 calc R . .
C84 C 0.8132(9) 0.9365(7) 0.1056(7) 0.148(5) Uani 1 1 d DU . .
H84A H 0.7637 0.9295 0.0559 0.222 Uiso 1 1 calc R . .
H84B H 0.8862 0.9163 0.1089 0.222 Uiso 1 1 calc R . .
H84C H 0.8183 0.9933 0.1183 0.222 Uiso 1 1 calc R . .
N9 N 0.3950(4) 0.9077(3) 0.1206(3) 0.0451(14) Uani 1 1 d DU J .
H9 H 0.4151 0.8938 0.0828 0.054 Uiso 1 1 calc R . .
C91 C 0.2844(6) 0.9355(5) 0.1084(4) 0.078(3) Uani 1 1 d DU . .
H91A H 0.2883 0.9939 0.1165 0.094 Uiso 1 1 calc R I 1
H91B H 0.2584 0.9118 0.1468 0.094 Uiso 1 1 calc R I 1
C92 C 0.1992(13) 0.9210(12) 0.0385(10) 0.140(9) Uiso 0.469(15) 1 d PDU J 1
H92 H 0.2174 0.9489 -0.0019 0.168 Uiso 0.469(15) 1 calc PR J 1
C93 C 0.0906(14) 0.9495(13) 0.0437(12) 0.115(9) Uiso 0.469(15) 1 d PDU J 1
H93A H 0.0333 0.9405 -0.0030 0.172 Uiso 0.469(15) 1 calc PR J 1
H93B H 0.0952 1.0066 0.0552 0.172 Uiso 0.469(15) 1 calc PR J 1
H93C H 0.0727 0.9198 0.0820 0.172 Uiso 0.469(15) 1 calc PR J 1
C94 C 0.1882(12) 0.8324(10) 0.0247(8) 0.211(7) Uiso 1 1 d DU . .
H94A H 0.1311 0.8224 -0.0217 0.316 Uiso 1 1 calc R J 1
H94B H 0.1682 0.8064 0.0641 0.316 Uiso 1 1 calc R J 1
H94C H 0.2582 0.8109 0.0229 0.316 Uiso 1 1 calc R J 1
C92' C 0.2025(12) 0.8684(10) 0.0973(9) 0.099(7) Uiso 0.531(15) 1 d PDU J 2
H92' H 0.2396 0.8264 0.1334 0.119 Uiso 0.531(15) 1 calc PR J 2
C93' C 0.1009(18) 0.8869(19) 0.1126(16) 0.222(16) Uiso 0.531(15) 1 d PDU J 2
H93D H 0.1182 0.9071 0.1624 0.333 Uiso 0.531(15) 1 calc PR J 2
H93E H 0.0563 0.8385 0.1072 0.333 Uiso 0.531(15) 1 calc PR J 2
H93F H 0.0601 0.9276 0.0783 0.333 Uiso 0.531(15) 1 calc PR J 2
O1 O 0.5501(5) 0.6101(3) 0.3746(2) 0.0695(16) Uani 1 1 d U . .
H1 H 0.5323 0.5729 0.3440 0.104 Uiso 1 1 calc R . .
C11 C 0.5172(7) 0.5905(4) 0.4360(4) 0.067(2) Uani 1 1 d U . .
H11A H 0.5569 0.5429 0.4598 0.101 Uiso 1 1 calc R . .
H11B H 0.4382 0.5798 0.4203 0.101 Uiso 1 1 calc R . .
H11C H 0.5338 0.6352 0.4704 0.101 Uiso 1 1 calc R . .

loop_
_atom_site_aniso_label
_atom_site_aniso_U_11
_atom_site_aniso_U_22
_atom_site_aniso_U_33
_atom_site_aniso_U_23
_atom_site_aniso_U_13
_atom_site_aniso_U_12
Br1 0.0778(6) 0.0313(4) 0.0314(4) 0.0074(3) 0.0227(3) -0.0030(3)
P1 0.0522(11) 0.0290(9) 0.0292(9) -0.0001(7) 0.0200(8) -0.0012(8)
P2 0.0597(12) 0.0272(9) 0.0294(9) 0.0003(7) 0.0197(8) 0.0022(8)
P3 0.0510(11) 0.0339(10) 0.0251(9) -0.0010(7) 0.0164(8) 0.0011(8)
N1 0.052(3) 0.033(3) 0.023(3) 0.001(2) 0.018(2) 0.002(2)
N2 0.056(3) 0.030(3) 0.033(3) 0.003(2) 0.022(3) 0.000(2)
N3 0.060(3) 0.030(3) 0.033(3) -0.004(2) 0.021(3) -0.006(3)
C1 0.062(4) 0.034(4) 0.028(3) 0.000(3) 0.018(3) -0.001(3)
C2 0.050(4) 0.031(4) 0.028(3) 0.001(2) 0.016(3) -0.005(3)
N4 0.059(4) 0.032(3) 0.038(3) 0.009(2) 0.022(3) 0.005(3)
C41 0.060(5) 0.055(5) 0.050(4) 0.005(3) 0.023(4) 0.015(4)
N5 0.055(4) 0.043(3) 0.040(3) 0.007(2) 0.023(3) -0.003(3)
C51 0.077(6) 0.060(5) 0.057(5) -0.006(4) 0.032(4) -0.006(4)
N6 0.076(4) 0.043(4) 0.041(3) -0.004(3) 0.021(3) -0.020(3)
C61 0.085(7) 0.119(8) 0.069(6) -0.028(5) 0.039(5) -0.056(6)
N7 0.085(4) 0.042(4) 0.044(3) -0.001(3) 0.019(3) 0.024(3)
N8 0.054(3) 0.037(3) 0.040(3) 0.005(2) 0.022(3) 0.004(3)
C81 0.077(6) 0.053(5) 0.053(4) 0.004(4) 0.038(4) 0.001(4)
C82 0.084(7) 0.079(6) 0.114(8) 0.010(5) 0.070(6) 0.004(5)
C83 0.094(8) 0.160(12) 0.127(10) 0.041(9) 0.050(8) 0.031(8)
C84 0.145(10) 0.136(11) 0.224(14) 0.043(10) 0.145(10) 0.020(8)
N9 0.058(4) 0.048(4) 0.034(3) -0.002(2) 0.020(3) 0.004(3)
C91 0.083(6) 0.068(6) 0.075(6) -0.024(4) 0.013(5) 0.009(5)
O1 0.139(5) 0.030(3) 0.047(3) -0.004(2) 0.039(3) -0.011(3)
C11 0.125(7) 0.038(4) 0.045(4) -0.003(3) 0.037(5) -0.001(4)

loop_
_geom_bond_atom_site_label_1
_geom_bond_atom_site_label_2
_geom_bond_distance
_geom_bond_site_symmetry_2
_geom_bond_publ_flag
P1 N3 1.581(5) . ?
P1 N5 1.620(5) . ?
P1 N4 1.623(5) . ?
P1 N1 1.689(5) . ?
P2 N2 1.577(5) . ?
P2 N6 1.601(5) . ?
P2 N7 1.607(6) . ?
P2 N1 1.688(5) . ?
P3 N3 1.579(5) . ?
P3 N2 1.594(5) . ?
P3 N8 1.631(5) . ?
P3 N9 1.634(5) . ?
N1 C1 1.507(7) . ?
C1 C2 1.473(8) . ?
C2 C2 1.322(11) 3_676 ?
N4 C41 1.440(7) . ?
C41 C42' 1.501(14) . ?
C41 C42 1.509(10) . ?
C42 C43 1.495(11) . ?
C42 C44 1.518(11) . ?
C42' C44' 1.487(15) . ?
C42' C43' 1.494(14) . ?
N5 C51 1.449(8) . ?
C51 C52 1.486(10) . ?
C51 C52' 1.510(15) . ?
C52 C53 1.498(11) . ?
C52 C54 1.505(12) . ?
C52' C53' 1.503(15) . ?
C52' C54' 1.508(15) . ?
N6 C61 1.439(8) . ?
C61 C62 1.449(12) . ?
C61 C62' 1.522(12) . ?
C62 C63 1.477(13) . ?
C62 C64 1.487(12) . ?
C64 C62' 1.509(12) . ?
C62' C63' 1.510(13) . ?
N7 C71' 1.400(11) . ?
N7 C71 1.475(10) . ?
C71 C72 1.492(13) . ?
C72 C73 1.481(12) . ?
C72 C74 1.523(12) . ?
C71' C72' 1.516(14) . ?
C72' C74' 1.505(14) . ?
C72' C73' 1.506(14) . ?
N8 C81 1.436(7) . ?
C81 C82 1.501(9) . ?
C82 C83 1.454(10) . ?
C82 C84 1.534(9) . ?
N9 C91 1.442(8) . ?
C91 C92 1.468(14) . ?
C91 C92' 1.509(12) . ?
C92 C94 1.506(14) . ?
C92 C93 1.507(14) . ?
C94 C92' 1.486(13) . ?
C92' C93' 1.460(14) . ?
O1 C11 1.422(7) . ?
